data_1552428
loop_
_publ_author_name
'Yu, Pengyuan'
'Shen, Wangqiang'
'Bao, Lipiao'
'Pan, Changwang'
'Slanina, Zdenek'
'Lu, Xing'

_publ_section_title
;
 Trapping an unprecedented Ti3C3 unit into the icosahedral C80 fullerene:
 A crystallographic survey
;
_journal_name_full 'Chemical Science'
_journal_paper_doi 10.1039/C9SC04315B
_journal_year 2019
_chemical_formula_sum 'Al3 Ca Pd2'
_chemical_formula_weight 333.8
_space_group_IT_number 191
_space_group_name_Hall '-P 6 2'
_space_group_name_H-M_alt 'P 6/m m m'
_symmetry_cell_setting hexagonal
_symmetry_Int_Tables_number 191
_symmetry_space_group_name_Hall '-P 6 2'
_symmetry_space_group_name_H-M 'P 6/m m m'
_audit_update_record
;
2019-04-17 deposited with the CCDC.    2019-10-14 downloaded from the CCDC.
;
_cell_angle_alpha 90
_cell_angle_beta 90
_cell_angle_gamma 120
_cell_formula_units_Z 3
_cell_length_a 9.3628(6)
_cell_length_b 9.3628(3)
_cell_length_c 4.2396
_cell_measurement_reflns_used 7006
_cell_measurement_temperature 293
_cell_measurement_theta_max 33.52
_cell_measurement_theta_min 2.51
_cell_volume 321.86(2)
_diffrn_ambient_temperature 293
_diffrn_measured_fraction_theta_full 0.99
_diffrn_measured_fraction_theta_max 0.99
_diffrn_measurement_device 'four-circle diffractometer'
_diffrn_measurement_device_type 'IPDS Stoe'
_diffrn_measurement_method '??integration method??'
_diffrn_radiation_monochromator graphite
_diffrn_radiation_probe x-ray
_diffrn_radiation_source 'X-ray tube'
_diffrn_radiation_type 'Mo K\a'
_diffrn_radiation_wavelength 0.71073
_diffrn_reflns_av_R_equivalents 0.022
_diffrn_reflns_av_unetI/netI 0.0038
_diffrn_reflns_limit_h_max 14
_diffrn_reflns_limit_h_min -14
_diffrn_reflns_limit_k_max 14
_diffrn_reflns_limit_k_min -14
_diffrn_reflns_limit_l_max 5
_diffrn_reflns_limit_l_min -6
_diffrn_reflns_number 5818
_diffrn_reflns_theta_full 33.31
_diffrn_reflns_theta_max 33.31
_diffrn_reflns_theta_min 2.51
_exptl_absorpt_coefficient_mu 10.0
_exptl_absorpt_correction_T_max 0.8119
_exptl_absorpt_correction_T_min 0.6748
_exptl_absorpt_correction_type numerical
_exptl_crystal_colour silver
_exptl_crystal_density_diffrn 5.17
_exptl_crystal_description block
_exptl_crystal_F_000 453
_exptl_crystal_size_max 0.040
_exptl_crystal_size_mid 0.035
_exptl_crystal_size_min 0.030
_refine_diff_density_max 0.45
_refine_diff_density_min -0.41
_refine_ls_extinction_coef 750(30)
_refine_ls_extinction_method 'B-C type 1 Lorentzian isotropic (Becker & Coppens, 1974)'
_refine_ls_goodness_of_fit_gt 0.83
_refine_ls_goodness_of_fit_ref 0.84
_refine_ls_number_constraints 0
_refine_ls_number_parameters 17
_refine_ls_number_reflns 288
_refine_ls_number_restraints 0
_refine_ls_R_factor_all 0.0098
_refine_ls_R_factor_gt 0.0069
_refine_ls_shift/su_max 0.0007
_refine_ls_shift/su_mean 0.0001
_refine_ls_structure_factor_coef Fsqd
_refine_ls_weighting_details w=1/(\s^2^(I)+0.0004I^2^)
_refine_ls_weighting_scheme sigma
_refine_ls_wR_factor_gt 0.0186
_refine_ls_wR_factor_ref 0.0200
_reflns_number_gt 258
_reflns_number_total 288
_reflns_threshold_expression I>3\s(I)
_cod_data_source_file c9sc04315b2.cif
_cod_data_source_block I
_cod_depositor_comments
;
The following automatic conversions were performed:

'_diffrn_radiation_probe' value 'X-ray' changed to 'x-ray' according
to
/home/data/users/saulius/crontab/automatic-downloads/rss-feeds/RSC/lib/dictionaries/cif_core.dic
dictionary named 'cif_core.dic' version 2.4.2 from 2011-04-26.

Automatic conversion script
Id: cif_fix_values 4973 2017-02-22 13:04:09Z antanas 
;
_cod_original_sg_symbol_Hall '-P 6;-2'
_cod_original_formula_sum 'Al3 Ca1 Pd2'
_cod_database_code 1552428

loop_
_space_group_symop_id
_space_group_symop_operation_xyz
1 x,y,z
2 -y,x-y,z
3 -x+y,-x,z
4 -x,-y,z
5 y,-x+y,z
6 x-y,x,z
7 y,x,-z
8 x-y,-y,-z
9 -x,-x+y,-z
10 -y,-x,-z
11 -x+y,y,-z
12 x,x-y,-z
13 -x,-y,-z
14 y,-x+y,-z
15 x-y,x,-z
16 x,y,-z
17 -y,x-y,-z
18 -x+y,-x,-z
19 -y,-x,z
20 -x+y,y,z
21 x,x-y,z
22 y,x,z
23 x-y,-y,z
24 -x,-x+y,z

loop_
_atom_site_label
_atom_site_type_symbol
_atom_site_fract_x
_atom_site_fract_y
_atom_site_fract_z
_atom_site_adp_type
_atom_site_U_iso_or_equiv
_atom_site_site_symmetry_multiplicity
_atom_site_occupancy
_atom_site_calc_flag
Ca1 Ca 0.333333 0.666667 0.5 Uani 0.00838(12) 2 1 d
Ca2 Ca 0 0 0 Uani 0.01039(18) 1 1 d
Pd Pd 0.183557(7) 0.367115(15) 0 Uani 0.00675(5) 6 1 d
Al1 Al 0.30197(6) 0 0.5 Uani 0.00811(14) 6 1 d
Al2 Al 0.5 0 0 Uani 0.00779(19) 3 1 d

loop_
_atom_site_aniso_label
_atom_site_aniso_type_symbol
_atom_site_aniso_U_11
_atom_site_aniso_U_22
_atom_site_aniso_U_33
_atom_site_aniso_U_12
_atom_site_aniso_U_13
_atom_site_aniso_U_23
Ca1 Ca 0.00727(14) 0.00727(14) 0.0106(2) 0.00363(7) 0 0
Ca2 Ca 0.00792(19) 0.00792(19) 0.0153(4) 0.00396(10) 0 0
Pd Pd 0.00639(6) 0.00794(7) 0.00642(7) 0.00397(4) 0 0
Al1 Al 0.01086(16) 0.0069(2) 0.0052(2) 0.00346(10) 0 0
Al2 Al 0.0063(2) 0.0091(3) 0.0090(3) 0.00455(14) 0 0

loop_
_atom_type_symbol
_atom_type_scat_dispersion_real
_atom_type_scat_dispersion_imag
_atom_type_scat_source
Al 0.0645 0.0514 'International Tables Vol C tables 4.2.6.8 and 6.1.1.1'
Ca 0.2262 0.3064 'International Tables Vol C tables 4.2.6.8 and 6.1.1.1'
Pd -0.9988 1.0072 'International Tables Vol C tables 4.2.6.8 and 6.1.1.1'

loop_
_geom_angle_atom_site_label_1
_geom_angle_atom_site_label_2
_geom_angle_atom_site_label_3
_geom_angle_site_symmetry_1
_geom_angle_site_symmetry_3
_geom_angle
Pd Ca1 Pd . 1_556 82.225(4)
Pd Ca1 Pd . 2_665 81.458(5)
Pd Ca1 Pd . 2_666 135.740(4)
Pd Ca1 Pd . 3_565 81.458(3)
Pd Ca1 Pd . 3_566 135.740(4)
Pd Ca1 Al1 . 1_565 128.410(5)
Pd Ca1 Al1 . 2_555 47.177(4)
Pd Ca1 Al1 . 3_665 93.351(8)
Pd Ca1 Al1 . 4_665 128.410(5)
Pd Ca1 Al1 . 5_565 93.351(7)
Pd Ca1 Al1 . 6_555 47.177(5)
Pd Ca1 Al2 . 1_565 100.780(3)
Pd Ca1 Al2 . 1_566 176.9943(14)
Pd Ca1 Al2 . 2_555 45.396(3)
Pd Ca1 Al2 . 2_556 96.279(4)
Pd Ca1 Al2 . 3_665 45.396(4)
Pd Ca1 Al2 . 3_666 96.279(3)
Pd Ca1 Pd 1_556 2_665 135.740(4)
Pd Ca1 Pd 1_556 2_666 81.458(5)
Pd Ca1 Pd 1_556 3_565 135.740(4)
Pd Ca1 Pd 1_556 3_566 81.458(3)
Pd Ca1 Al1 1_556 1_565 128.410(5)
Pd Ca1 Al1 1_556 2_555 47.177(4)
Pd Ca1 Al1 1_556 3_665 93.351(8)
Pd Ca1 Al1 1_556 4_665 128.410(5)
Pd Ca1 Al1 1_556 5_565 93.351(7)
Pd Ca1 Al1 1_556 6_555 47.177(5)
Pd Ca1 Al2 1_556 1_565 176.9943(14)
Pd Ca1 Al2 1_556 1_566 100.780(3)
Pd Ca1 Al2 1_556 2_555 96.279(4)
Pd Ca1 Al2 1_556 2_556 45.396(3)
Pd Ca1 Al2 1_556 3_665 96.279(3)
Pd Ca1 Al2 1_556 3_666 45.396(4)
Pd Ca1 Pd 2_665 2_666 82.225(5)
Pd Ca1 Pd 2_665 3_565 81.458(5)
Pd Ca1 Pd 2_665 3_566 135.740(4)
Pd Ca1 Al1 2_665 1_565 93.351(7)
Pd Ca1 Al1 2_665 2_555 128.410(6)
Pd Ca1 Al1 2_665 3_665 47.177(6)
Pd Ca1 Al1 2_665 4_665 47.177(5)
Pd Ca1 Al1 2_665 5_565 128.410(6)
Pd Ca1 Al1 2_665 6_555 93.351(8)
Pd Ca1 Al2 2_665 1_565 45.396(3)
Pd Ca1 Al2 2_665 1_566 96.279(5)
Pd Ca1 Al2 2_665 2_555 100.780(5)
Pd Ca1 Al2 2_665 2_556 176.9944(14)
Pd Ca1 Al2 2_665 3_665 45.396(4)
Pd Ca1 Al2 2_665 3_666 96.279(4)
Pd Ca1 Pd 2_666 3_565 135.740(4)
Pd Ca1 Pd 2_666 3_566 81.458(5)
Pd Ca1 Al1 2_666 1_565 93.351(7)
Pd Ca1 Al1 2_666 2_555 128.410(6)
Pd Ca1 Al1 2_666 3_665 47.177(6)
Pd Ca1 Al1 2_666 4_665 47.177(5)
Pd Ca1 Al1 2_666 5_565 128.410(6)
Pd Ca1 Al1 2_666 6_555 93.351(8)
Pd Ca1 Al2 2_666 1_565 96.279(5)
Pd Ca1 Al2 2_666 1_566 45.396(3)
Pd Ca1 Al2 2_666 2_555 176.9944(14)
Pd Ca1 Al2 2_666 2_556 100.780(5)
Pd Ca1 Al2 2_666 3_665 96.279(4)
Pd Ca1 Al2 2_666 3_666 45.396(4)
Pd Ca1 Pd 3_565 3_566 82.225(3)
Pd Ca1 Al1 3_565 1_565 47.177(4)
Pd Ca1 Al1 3_565 2_555 93.351(7)
Pd Ca1 Al1 3_565 3_665 128.410(5)
Pd Ca1 Al1 3_565 4_665 93.351(7)
Pd Ca1 Al1 3_565 5_565 47.177(4)
Pd Ca1 Al1 3_565 6_555 128.410(5)
Pd Ca1 Al2 3_565 1_565 45.396(4)
Pd Ca1 Al2 3_565 1_566 96.279(2)
Pd Ca1 Al2 3_565 2_555 45.396(3)
Pd Ca1 Al2 3_565 2_556 96.279(4)
Pd Ca1 Al2 3_565 3_665 100.780(2)
Pd Ca1 Al2 3_565 3_666 176.9942(17)
Pd Ca1 Al1 3_566 1_565 47.177(4)
Pd Ca1 Al1 3_566 2_555 93.351(7)
Pd Ca1 Al1 3_566 3_665 128.410(5)
Pd Ca1 Al1 3_566 4_665 93.351(7)
Pd Ca1 Al1 3_566 5_565 47.177(4)
Pd Ca1 Al1 3_566 6_555 128.410(5)
Pd Ca1 Al2 3_566 1_565 96.279(2)
Pd Ca1 Al2 3_566 1_566 45.396(4)
Pd Ca1 Al2 3_566 2_555 96.279(4)
Pd Ca1 Al2 3_566 2_556 45.396(3)
Pd Ca1 Al2 3_566 3_665 176.9942(17)
Pd Ca1 Al2 3_566 3_666 100.780(2)
Al1 Ca1 Al1 1_565 2_555 120.000(12)
Al1 Ca1 Al1 1_565 3_665 120.000(12)
Al1 Ca1 Al1 1_565 4_665 68.900(12)
Al1 Ca1 Al1 1_565 5_565 51.100(12)
Al1 Ca1 Al1 1_565 6_555 171.100(12)
Al1 Ca1 Al2 1_565 1_565 49.544(5)
Al1 Ca1 Al2 1_565 1_566 49.544(5)
Al1 Ca1 Al2 1_565 2_555 86.500(7)
Al1 Ca1 Al2 1_565 2_556 86.500(7)
Al1 Ca1 Al2 1_565 3_665 135.228(4)
Al1 Ca1 Al2 1_565 3_666 135.228(4)
Al1 Ca1 Al1 2_555 3_665 120.000(13)
Al1 Ca1 Al1 2_555 4_665 171.100(12)
Al1 Ca1 Al1 2_555 5_565 68.900(13)
Al1 Ca1 Al1 2_555 6_555 51.100(12)
Al1 Ca1 Al2 2_555 1_565 135.228(4)
Al1 Ca1 Al2 2_555 1_566 135.228(4)
Al1 Ca1 Al2 2_555 2_555 49.544(6)
Al1 Ca1 Al2 2_555 2_556 49.544(6)
Al1 Ca1 Al2 2_555 3_665 86.500(8)
Al1 Ca1 Al2 2_555 3_666 86.500(8)
Al1 Ca1 Al1 3_665 4_665 51.100(13)
Al1 Ca1 Al1 3_665 5_565 171.100(12)
Al1 Ca1 Al1 3_665 6_555 68.900(13)
Al1 Ca1 Al2 3_665 1_565 86.500(8)
Al1 Ca1 Al2 3_665 1_566 86.500(8)
Al1 Ca1 Al2 3_665 2_555 135.228(5)
Al1 Ca1 Al2 3_665 2_556 135.228(5)
Al1 Ca1 Al2 3_665 3_665 49.544(5)
Al1 Ca1 Al2 3_665 3_666 49.544(5)
Al1 Ca1 Al1 4_665 5_565 120.000(12)
Al1 Ca1 Al1 4_665 6_555 120.000(12)
Al1 Ca1 Al2 4_665 1_565 49.544(5)
Al1 Ca1 Al2 4_665 1_566 49.544(5)
Al1 Ca1 Al2 4_665 2_555 135.228(5)
Al1 Ca1 Al2 4_665 2_556 135.228(5)
Al1 Ca1 Al2 4_665 3_665 86.500(7)
Al1 Ca1 Al2 4_665 3_666 86.500(7)
Al1 Ca1 Al1 5_565 6_555 120.000(13)
Al1 Ca1 Al2 5_565 1_565 86.500(7)
Al1 Ca1 Al2 5_565 1_566 86.500(7)
Al1 Ca1 Al2 5_565 2_555 49.544(6)
Al1 Ca1 Al2 5_565 2_556 49.544(6)
Al1 Ca1 Al2 5_565 3_665 135.228(4)
Al1 Ca1 Al2 5_565 3_666 135.228(4)
Al1 Ca1 Al2 6_555 1_565 135.228(5)
Al1 Ca1 Al2 6_555 1_566 135.228(5)
Al1 Ca1 Al2 6_555 2_555 86.500(7)
Al1 Ca1 Al2 6_555 2_556 86.500(7)
Al1 Ca1 Al2 6_555 3_665 49.544(5)
Al1 Ca1 Al2 6_555 3_666 49.544(5)
Al2 Ca1 Al2 1_565 1_566 76.214(3)
Al2 Ca1 Al2 1_565 2_555 85.913(4)
Al2 Ca1 Al2 1_565 2_556 133.6640(17)
Al2 Ca1 Al2 1_565 3_665 85.913(2)
Al2 Ca1 Al2 1_565 3_666 133.664(4)
Al2 Ca1 Al2 1_566 2_555 133.6640(17)
Al2 Ca1 Al2 1_566 2_556 85.913(4)
Al2 Ca1 Al2 1_566 3_665 133.664(4)
Al2 Ca1 Al2 1_566 3_666 85.913(2)
Al2 Ca1 Al2 2_555 2_556 76.214(5)
Al2 Ca1 Al2 2_555 3_665 85.913(4)
Al2 Ca1 Al2 2_555 3_666 133.664(2)
Al2 Ca1 Al2 2_556 3_665 133.664(2)
Al2 Ca1 Al2 2_556 3_666 85.913(4)
Al2 Ca1 Al2 3_665 3_666 76.2138(14)
Pd Ca2 Pd . 2_555 120.000(5)
Pd Ca2 Pd . 3_555 120.000(5)
Pd Ca2 Pd . 4_555 180.0(5)
Pd Ca2 Pd . 5_555 60.000(5)
Pd Ca2 Pd . 6_555 60.000(5)
Pd Ca2 Al1 . 1_554 90.000(4)
Pd Ca2 Al1 . . 90.000(4)
Pd Ca2 Al1 . 2_554 46.140(5)
Pd Ca2 Al1 . 2_555 46.140(5)
Pd Ca2 Al1 . 3_554 133.860(9)
Pd Ca2 Al1 . 3_555 133.860(9)
Pd Ca2 Al1 . 4_554 90.000(4)
Pd Ca2 Al1 . 4_555 90.000(4)
Pd Ca2 Al1 . 5_554 133.860(5)
Pd Ca2 Al1 . 5_555 133.860(5)
Pd Ca2 Al1 . 6_554 46.140(9)
Pd Ca2 Al1 . 6_555 46.140(9)
Pd Ca2 Pd 2_555 3_555 120.000(5)
Pd Ca2 Pd 2_555 4_555 60.000(5)
Pd Ca2 Pd 2_555 5_555 180.0(5)
Pd Ca2 Pd 2_555 6_555 60.000(5)
Pd Ca2 Al1 2_555 1_554 133.860(5)
Pd Ca2 Al1 2_555 . 133.860(5)
Pd Ca2 Al1 2_555 2_554 90.000(4)
Pd Ca2 Al1 2_555 2_555 90.000(4)
Pd Ca2 Al1 2_555 3_554 46.140(9)
Pd Ca2 Al1 2_555 3_555 46.140(9)
Pd Ca2 Al1 2_555 4_554 46.140(5)
Pd Ca2 Al1 2_555 4_555 46.140(5)
Pd Ca2 Al1 2_555 5_554 90.000(4)
Pd Ca2 Al1 2_555 5_555 90.000(4)
Pd Ca2 Al1 2_555 6_554 133.860(9)
Pd Ca2 Al1 2_555 6_555 133.860(9)
Pd Ca2 Pd 3_555 4_555 60.000(5)
Pd Ca2 Pd 3_555 5_555 60.000(5)
Pd Ca2 Pd 3_555 6_555 180.0(5)
Pd Ca2 Al1 3_555 1_554 46.140(4)
Pd Ca2 Al1 3_555 . 46.140(4)
Pd Ca2 Al1 3_555 2_554 133.860(4)
Pd Ca2 Al1 3_555 2_555 133.860(4)
Pd Ca2 Al1 3_555 3_554 90.000(12)
Pd Ca2 Al1 3_555 3_555 90.000(12)
Pd Ca2 Al1 3_555 4_554 133.860(4)
Pd Ca2 Al1 3_555 4_555 133.860(4)
Pd Ca2 Al1 3_555 5_554 46.140(4)
Pd Ca2 Al1 3_555 5_555 46.140(4)
Pd Ca2 Al1 3_555 6_554 90.000(12)
Pd Ca2 Al1 3_555 6_555 90.000(12)
Pd Ca2 Pd 4_555 5_555 120.000(5)
Pd Ca2 Pd 4_555 6_555 120.000(5)
Pd Ca2 Al1 4_555 1_554 90.000(4)
Pd Ca2 Al1 4_555 . 90.000(4)
Pd Ca2 Al1 4_555 2_554 133.860(5)
Pd Ca2 Al1 4_555 2_555 133.860(5)
Pd Ca2 Al1 4_555 3_554 46.140(9)
Pd Ca2 Al1 4_555 3_555 46.140(9)
Pd Ca2 Al1 4_555 4_554 90.000(4)
Pd Ca2 Al1 4_555 4_555 90.000(4)
Pd Ca2 Al1 4_555 5_554 46.140(5)
Pd Ca2 Al1 4_555 5_555 46.140(5)
Pd Ca2 Al1 4_555 6_554 133.860(9)
Pd Ca2 Al1 4_555 6_555 133.860(9)
Pd Ca2 Pd 5_555 6_555 120.000(5)
Pd Ca2 Al1 5_555 1_554 46.140(5)
Pd Ca2 Al1 5_555 . 46.140(5)
Pd Ca2 Al1 5_555 2_554 90.000(4)
Pd Ca2 Al1 5_555 2_555 90.000(4)
Pd Ca2 Al1 5_555 3_554 133.860(9)
Pd Ca2 Al1 5_555 3_555 133.860(9)
Pd Ca2 Al1 5_555 4_554 133.860(5)
Pd Ca2 Al1 5_555 4_555 133.860(5)
Pd Ca2 Al1 5_555 5_554 90.000(4)
Pd Ca2 Al1 5_555 5_555 90.000(4)
Pd Ca2 Al1 5_555 6_554 46.140(9)
Pd Ca2 Al1 5_555 6_555 46.140(9)
Pd Ca2 Al1 6_555 1_554 133.860(4)
Pd Ca2 Al1 6_555 . 133.860(4)
Pd Ca2 Al1 6_555 2_554 46.140(4)
Pd Ca2 Al1 6_555 2_555 46.140(4)
Pd Ca2 Al1 6_555 3_554 90.000(12)
Pd Ca2 Al1 6_555 3_555 90.000(12)
Pd Ca2 Al1 6_555 4_554 46.140(4)
Pd Ca2 Al1 6_555 4_555 46.140(4)
Pd Ca2 Al1 6_555 5_554 133.860(4)
Pd Ca2 Al1 6_555 5_555 133.860(4)
Pd Ca2 Al1 6_555 6_554 90.000(12)
Pd Ca2 Al1 6_555 6_555 90.000(12)
Al1 Ca2 Al1 1_554 . 73.723(8)
Al1 Ca2 Al1 1_554 2_554 87.720(6)
Al1 Ca2 Al1 1_554 2_555 132.838(4)
Al1 Ca2 Al1 1_554 3_554 87.720(10)
Al1 Ca2 Al1 1_554 3_555 132.838(11)
Al1 Ca2 Al1 1_554 4_554 106.277(8)
Al1 Ca2 Al1 1_554 4_555 180.0(5)
Al1 Ca2 Al1 1_554 5_554 47.162(4)
Al1 Ca2 Al1 1_554 5_555 92.280(6)
Al1 Ca2 Al1 1_554 6_554 47.162(11)
Al1 Ca2 Al1 1_554 6_555 92.280(10)
Al1 Ca2 Al1 . 2_554 132.838(4)
Al1 Ca2 Al1 . 2_555 87.720(6)
Al1 Ca2 Al1 . 3_554 132.838(11)
Al1 Ca2 Al1 . 3_555 87.720(10)
Al1 Ca2 Al1 . 4_554 180.0(5)
Al1 Ca2 Al1 . 4_555 106.277(8)
Al1 Ca2 Al1 . 5_554 92.280(6)
Al1 Ca2 Al1 . 5_555 47.162(4)
Al1 Ca2 Al1 . 6_554 92.280(10)
Al1 Ca2 Al1 . 6_555 47.162(11)
Al1 Ca2 Al1 2_554 2_555 73.723(8)
Al1 Ca2 Al1 2_554 3_554 87.720(10)
Al1 Ca2 Al1 2_554 3_555 132.838(11)
Al1 Ca2 Al1 2_554 4_554 47.162(4)
Al1 Ca2 Al1 2_554 4_555 92.280(6)
Al1 Ca2 Al1 2_554 5_554 106.277(8)
Al1 Ca2 Al1 2_554 5_555 180.0(5)
Al1 Ca2 Al1 2_554 6_554 47.162(11)
Al1 Ca2 Al1 2_554 6_555 92.280(10)
Al1 Ca2 Al1 2_555 3_554 132.838(11)
Al1 Ca2 Al1 2_555 3_555 87.720(10)
Al1 Ca2 Al1 2_555 4_554 92.280(6)
Al1 Ca2 Al1 2_555 4_555 47.162(4)
Al1 Ca2 Al1 2_555 5_554 180.0(5)
Al1 Ca2 Al1 2_555 5_555 106.277(8)
Al1 Ca2 Al1 2_555 6_554 92.280(10)
Al1 Ca2 Al1 2_555 6_555 47.162(11)
Al1 Ca2 Al1 3_554 3_555 73.723(7)
Al1 Ca2 Al1 3_554 4_554 47.162(11)
Al1 Ca2 Al1 3_554 4_555 92.280(10)
Al1 Ca2 Al1 3_554 5_554 47.162(11)
Al1 Ca2 Al1 3_554 5_555 92.280(10)
Al1 Ca2 Al1 3_554 6_554 106.277(7)
Al1 Ca2 Al1 3_554 6_555 180.0(5)
Al1 Ca2 Al1 3_555 4_554 92.280(10)
Al1 Ca2 Al1 3_555 4_555 47.162(11)
Al1 Ca2 Al1 3_555 5_554 92.280(10)
Al1 Ca2 Al1 3_555 5_555 47.162(11)
Al1 Ca2 Al1 3_555 6_554 180.0(5)
Al1 Ca2 Al1 3_555 6_555 106.277(7)
Al1 Ca2 Al1 4_554 4_555 73.723(8)
Al1 Ca2 Al1 4_554 5_554 87.720(6)
Al1 Ca2 Al1 4_554 5_555 132.838(4)
Al1 Ca2 Al1 4_554 6_554 87.720(10)
Al1 Ca2 Al1 4_554 6_555 132.838(11)
Al1 Ca2 Al1 4_555 5_554 132.838(4)
Al1 Ca2 Al1 4_555 5_555 87.720(6)
Al1 Ca2 Al1 4_555 6_554 132.838(11)
Al1 Ca2 Al1 4_555 6_555 87.720(10)
Al1 Ca2 Al1 5_554 5_555 73.723(8)
Al1 Ca2 Al1 5_554 6_554 87.720(10)
Al1 Ca2 Al1 5_554 6_555 132.838(11)
Al1 Ca2 Al1 5_555 6_554 132.838(11)
Al1 Ca2 Al1 5_555 6_555 87.720(10)
Al1 Ca2 Al1 6_554 6_555 73.723(7)
Ca1 Pd Ca1 1_554 . 82.225(4)
Ca1 Pd Ca2 1_554 . 138.887(2)
Ca1 Pd Pd 1_554 5_555 112.130(4)
Ca1 Pd Pd 1_554 6_555 112.130(4)
Ca1 Pd Al1 1_554 2_554 67.498(9)
Ca1 Pd Al1 1_554 2_555 133.520(13)
Ca1 Pd Al1 1_554 6_554 67.498(12)
Ca1 Pd Al1 1_554 6_555 133.520(10)
Ca1 Pd Al2 1_554 2_555 71.636(5)
Ca1 Pd Al2 1_554 3_665 71.637(3)
Ca1 Pd Ca2 . . 138.887(2)
Ca1 Pd Pd . 5_555 112.130(4)
Ca1 Pd Pd . 6_555 112.130(4)
Ca1 Pd Al1 . 2_554 133.520(13)
Ca1 Pd Al1 . 2_555 67.498(9)
Ca1 Pd Al1 . 6_554 133.520(10)
Ca1 Pd Al1 . 6_555 67.498(12)
Ca1 Pd Al2 . 2_555 71.636(5)
Ca1 Pd Al2 . 3_665 71.637(3)
Ca2 Pd Pd . 5_555 60.000(6)
Ca2 Pd Pd . 6_555 60.000(4)
Ca2 Pd Al1 . 2_554 78.288(12)
Ca2 Pd Al1 . 2_555 78.288(12)
Ca2 Pd Al1 . 6_554 78.288(11)
Ca2 Pd Al1 . 6_555 78.288(11)
Ca2 Pd Al2 . 2_555 114.718(5)
Ca2 Pd Al2 . 3_665 114.718(6)
Pd Pd Pd 5_555 6_555 120.000(6)
Pd Pd Al1 5_555 2_554 111.653(12)
Pd Pd Al1 5_555 2_555 111.653(12)
Pd Pd Al1 5_555 6_554 55.111(13)
Pd Pd Al1 5_555 6_555 55.111(13)
Pd Pd Al2 5_555 2_555 174.718(4)
Pd Pd Al2 5_555 3_665 54.718(4)
Pd Pd Al1 6_555 2_554 55.111(3)
Pd Pd Al1 6_555 2_555 55.111(3)
Pd Pd Al1 6_555 6_554 111.653(10)
Pd Pd Al1 6_555 6_555 111.653(10)
Pd Pd Al2 6_555 2_555 54.718(4)
Pd Pd Al2 6_555 3_665 174.718(6)
Al1 Pd Al1 2_554 2_555 109.105(6)
Al1 Pd Al1 2_554 6_554 65.813(13)
Al1 Pd Al1 2_554 6_555 156.575(16)
Al1 Pd Al2 2_554 2_555 65.882(11)
Al1 Pd Al2 2_554 3_665 125.337(3)
Al1 Pd Al1 2_555 6_554 156.575(16)
Al1 Pd Al1 2_555 6_555 65.813(13)
Al1 Pd Al2 2_555 2_555 65.882(11)
Al1 Pd Al2 2_555 3_665 125.337(3)
Al1 Pd Al1 6_554 6_555 109.105(18)
Al1 Pd Al2 6_554 2_555 125.336(13)
Al1 Pd Al2 6_554 3_665 65.883(10)
Al1 Pd Al2 6_555 2_555 125.336(13)
Al1 Pd Al2 6_555 3_665 65.883(10)
Al2 Pd Al2 2_555 3_665 130.564(6)
Ca1 Al1 Ca1 1_545 4_665 111.100(17)
Ca1 Al1 Ca2 1_545 . 116.911(4)
Ca1 Al1 Ca2 1_545 1_556 116.911(4)
Ca1 Al1 Pd 1_545 3_555 65.326(6)
Ca1 Al1 Pd 1_545 3_556 65.326(6)
Ca1 Al1 Pd 1_545 5_555 121.727(10)
Ca1 Al1 Pd 1_545 5_556 121.727(10)
Ca1 Al1 Al1 1_545 4_655 55.550(9)
Ca1 Al1 Al1 1_545 5_555 64.450(11)
Ca1 Al1 Al1 1_545 6_555 175.55(2)
Ca1 Al1 Al2 1_545 . 68.135(9)
Ca1 Al1 Al2 1_545 1_556 68.135(9)
Ca1 Al1 Ca2 4_665 . 116.911(6)
Ca1 Al1 Ca2 4_665 1_556 116.911(6)
Ca1 Al1 Pd 4_665 3_555 121.728(10)
Ca1 Al1 Pd 4_665 3_556 121.728(10)
Ca1 Al1 Pd 4_665 5_555 65.326(5)
Ca1 Al1 Pd 4_665 5_556 65.326(5)
Ca1 Al1 Al1 4_665 4_655 55.550(9)
Ca1 Al1 Al1 4_665 5_555 175.55(2)
Ca1 Al1 Al1 4_665 6_555 64.450(11)
Ca1 Al1 Al2 4_665 . 68.135(9)
Ca1 Al1 Al2 4_665 1_556 68.135(9)
Ca2 Al1 Ca2 . 1_556 73.723(11)
Ca2 Al1 Pd . 3_555 55.572(8)
Ca2 Al1 Pd . 3_556 114.331(17)
Ca2 Al1 Pd . 5_555 55.572(9)
Ca2 Al1 Pd . 5_556 114.332(16)
Ca2 Al1 Al1 . 4_655 143.139(6)
Ca2 Al1 Al1 . 5_555 66.419(13)
Ca2 Al1 Al1 . 6_555 66.419(12)
Ca2 Al1 Al2 . . 94.314(5)
Ca2 Al1 Al2 . 1_556 168.036(14)
Ca2 Al1 Pd 1_556 3_555 114.331(17)
Ca2 Al1 Pd 1_556 3_556 55.572(8)
Ca2 Al1 Pd 1_556 5_555 114.332(16)
Ca2 Al1 Pd 1_556 5_556 55.572(9)
Ca2 Al1 Al1 1_556 4_655 143.139(6)
Ca2 Al1 Al1 1_556 5_555 66.419(13)
Ca2 Al1 Al1 1_556 6_555 66.419(12)
Ca2 Al1 Al2 1_556 . 168.036(14)
Ca2 Al1 Al2 1_556 1_556 94.314(5)
Pd Al1 Pd 3_555 3_556 109.105(5)
Pd Al1 Pd 3_555 5_555 69.777(4)
Pd Al1 Pd 3_555 5_556 169.00(3)
Pd Al1 Al1 3_555 4_655 95.499(13)
Pd Al1 Al1 3_555 5_555 57.093(5)
Pd Al1 Al1 3_555 6_555 116.579(13)
Pd Al1 Al2 3_555 . 56.627(7)
Pd Al1 Al2 3_555 1_556 132.554(16)
Pd Al1 Pd 3_556 5_555 169.00(3)
Pd Al1 Pd 3_556 5_556 69.777(4)
Pd Al1 Al1 3_556 4_655 95.499(13)
Pd Al1 Al1 3_556 5_555 57.093(5)
Pd Al1 Al1 3_556 6_555 116.579(13)
Pd Al1 Al2 3_556 . 132.554(16)
Pd Al1 Al2 3_556 1_556 56.627(7)
Pd Al1 Pd 5_555 5_556 109.105(6)
Pd Al1 Al1 5_555 4_655 95.499(13)
Pd Al1 Al1 5_555 5_555 116.579(13)
Pd Al1 Al1 5_555 6_555 57.094(6)
Pd Al1 Al2 5_555 . 56.626(6)
Pd Al1 Al2 5_555 1_556 132.554(16)
Pd Al1 Al1 5_556 4_655 95.499(13)
Pd Al1 Al1 5_556 5_555 116.579(13)
Pd Al1 Al1 5_556 6_555 57.094(6)
Pd Al1 Al2 5_556 . 132.554(16)
Pd Al1 Al2 5_556 1_556 56.626(6)
Al1 Al1 Al1 4_655 5_555 120.000(15)
Al1 Al1 Al1 4_655 6_555 120.000(14)
Al1 Al1 Al2 4_655 . 48.825(9)
Al1 Al1 Al2 4_655 1_556 48.825(9)
Al1 Al1 Al1 5_555 6_555 120.00(2)
Al1 Al1 Al2 5_555 . 109.219(7)
Al1 Al1 Al2 5_555 1_556 109.219(7)
Al1 Al1 Al2 6_555 . 109.219(7)
Al1 Al1 Al2 6_555 1_556 109.219(7)
Al2 Al1 Al2 . 1_556 97.650(18)
Ca1 Al2 Ca1 1_544 1_545 76.214(3)
Ca1 Al2 Ca1 1_544 4_664 103.786(3)
Ca1 Al2 Ca1 1_544 4_665 180.0(5)
Ca1 Al2 Pd 1_544 2_655 62.968(4)
Ca1 Al2 Pd 1_544 3_555 62.968(3)
Ca1 Al2 Pd 1_544 5_555 117.032(4)
Ca1 Al2 Pd 1_544 6_655 117.032(3)
Ca1 Al2 Al1 1_544 1_554 62.321(4)
Ca1 Al2 Al1 1_544 . 117.679(6)
Ca1 Al2 Al1 1_544 4_654 62.321(6)
Ca1 Al2 Al1 1_544 4_655 117.679(4)
Ca1 Al2 Ca1 1_545 4_664 180.0(5)
Ca1 Al2 Ca1 1_545 4_665 103.786(3)
Ca1 Al2 Pd 1_545 2_655 62.968(4)
Ca1 Al2 Pd 1_545 3_555 62.968(3)
Ca1 Al2 Pd 1_545 5_555 117.032(4)
Ca1 Al2 Pd 1_545 6_655 117.032(3)
Ca1 Al2 Al1 1_545 1_554 117.679(6)
Ca1 Al2 Al1 1_545 . 62.321(4)
Ca1 Al2 Al1 1_545 4_654 117.679(4)
Ca1 Al2 Al1 1_545 4_655 62.321(6)
Ca1 Al2 Ca1 4_664 4_665 76.214(3)
Ca1 Al2 Pd 4_664 2_655 117.032(4)
Ca1 Al2 Pd 4_664 3_555 117.032(3)
Ca1 Al2 Pd 4_664 5_555 62.968(4)
Ca1 Al2 Pd 4_664 6_655 62.968(3)
Ca1 Al2 Al1 4_664 1_554 62.321(6)
Ca1 Al2 Al1 4_664 . 117.679(4)
Ca1 Al2 Al1 4_664 4_654 62.321(4)
Ca1 Al2 Al1 4_664 4_655 117.679(6)
Ca1 Al2 Pd 4_665 2_655 117.032(4)
Ca1 Al2 Pd 4_665 3_555 117.032(3)
Ca1 Al2 Pd 4_665 5_555 62.968(4)
Ca1 Al2 Pd 4_665 6_655 62.968(3)
Ca1 Al2 Al1 4_665 1_554 117.679(4)
Ca1 Al2 Al1 4_665 . 62.321(6)
Ca1 Al2 Al1 4_665 4_654 117.679(6)
Ca1 Al2 Al1 4_665 4_655 62.321(4)
Pd Al2 Pd 2_655 3_555 109.436(5)
Pd Al2 Pd 2_655 5_555 180.0(5)
Pd Al2 Pd 2_655 6_655 70.564(5)
Pd Al2 Al1 2_655 1_554 122.509(7)
Pd Al2 Al1 2_655 . 122.509(7)
Pd Al2 Al1 2_655 4_654 57.491(7)
Pd Al2 Al1 2_655 4_655 57.491(7)
Pd Al2 Pd 3_555 5_555 70.564(5)
Pd Al2 Pd 3_555 6_655 180.0(5)
Pd Al2 Al1 3_555 1_554 57.491(7)
Pd Al2 Al1 3_555 . 57.491(7)
Pd Al2 Al1 3_555 4_654 122.509(7)
Pd Al2 Al1 3_555 4_655 122.509(7)
Pd Al2 Pd 5_555 6_655 109.436(5)
Pd Al2 Al1 5_555 1_554 57.491(7)
Pd Al2 Al1 5_555 . 57.491(7)
Pd Al2 Al1 5_555 4_654 122.509(7)
Pd Al2 Al1 5_555 4_655 122.509(7)
Pd Al2 Al1 6_655 1_554 122.509(7)
Pd Al2 Al1 6_655 . 122.509(7)
Pd Al2 Al1 6_655 4_654 57.491(7)
Pd Al2 Al1 6_655 4_655 57.491(7)
Al1 Al2 Al1 1_554 . 97.650(13)
Al1 Al2 Al1 1_554 4_654 82.350(13)
Al1 Al2 Al1 1_554 4_655 180.0(5)
Al1 Al2 Al1 . 4_654 180.0(5)
Al1 Al2 Al1 . 4_655 82.350(13)
Al1 Al2 Al1 4_654 4_655 97.650(13)

loop_
_geom_bond_atom_site_label_1
_geom_bond_atom_site_label_2
_geom_bond_site_symmetry_2
_geom_bond_distance
Ca1 Pd . 3.2238(2)
Ca1 Pd 1_556 3.2238(2)
Ca1 Pd 2_665 3.2238(3)
Ca1 Pd 2_666 3.2238(3)
Ca1 Pd 3_565 3.22382(14)
Ca1 Pd 3_566 3.22382(14)
Ca1 Al1 1_565 3.2776(4)
Ca1 Al1 2_555 3.2776(6)
Ca1 Al1 3_665 3.2776(8)
Ca1 Al1 4_665 3.2776(6)
Ca1 Al1 5_565 3.2776(5)
Ca1 Al1 6_555 3.2776(7)
Ca1 Al2 1_565 3.4349(2)
Ca1 Al2 1_566 3.4349(2)
Ca1 Al2 2_555 3.4349(4)
Ca1 Al2 2_556 3.4349(4)
Ca1 Al2 3_665 3.43493(11)
Ca1 Al2 3_666 3.43493(11)
Ca2 Pd . 2.9767(3)
Ca2 Pd 2_555 2.9767(5)
Ca2 Pd 3_555 2.9767(2)
Ca2 Pd 4_555 2.9767(3)
Ca2 Pd 5_555 2.9767(5)
Ca2 Pd 6_555 2.9767(2)
Ca2 Al1 1_554 3.5337(5)
Ca2 Al1 . 3.5337(5)
Ca2 Al1 2_554 3.5337(5)
Ca2 Al1 2_555 3.5337(5)
Ca2 Al1 3_554 3.5337(5)
Ca2 Al1 3_555 3.5337(5)
Ca2 Al1 4_554 3.5337(5)
Ca2 Al1 4_555 3.5337(5)
Ca2 Al1 5_554 3.5337(5)
Ca2 Al1 5_555 3.5337(5)
Ca2 Al1 6_554 3.5337(5)
Ca2 Al1 6_555 3.5337(5)
Pd Pd 5_555 2.9767(3)
Pd Pd 6_555 2.9767(5)
Pd Al1 2_554 2.60211(16)
Pd Al1 2_555 2.60211(16)
Pd Al1 6_554 2.6021(4)
Pd Al1 6_555 2.6021(4)
Pd Al2 2_555 2.5768(2)
Pd Al2 3_665 2.5768(4)
Al1 Al1 4_655 3.7082(9)
Al1 Al1 5_555 2.8273(6)
Al1 Al1 6_555 2.8273(7)
Al1 Al2 . 2.8163(4)
Al1 Al2 1_556 2.8163(4)
